data_7213551
loop_
_publ_author_name
'Iwase, Noriaki'
'Shigeno, Yuta'
'Wakabayashi, Takashi'
'Sato, Tomohiro'
'Tajima, Nobuo'
'Kuroda, Reiko'
'Imai, Yoshitane'

_publ_section_title
;
 Molecular recognition of a large bisphenol A derivative,
 \a,\a&#x2032;-bis(4-hydroxyphenyl)-1,4-diisopropylbenzene, using
 p-benzoquinone derivatives
;
_journal_issue 2
_journal_name_full CrystEngComm
_journal_page_first 159
_journal_paper_doi 10.1039/c3ce41432a
_journal_volume 16
_journal_year 2014
_chemical_formula_sum 'C27.5 H28.5 Cl0.5 O3'
_chemical_formula_weight 424.73
_chemical_name_systematic
;
 ?
;
_space_group_IT_number 14
_symmetry_cell_setting monoclinic
_symmetry_space_group_name_Hall '-P 2yn'
_symmetry_space_group_name_H-M 'P 1 21/n 1'
_atom_sites_solution_hydrogens geom
_atom_sites_solution_primary direct
_atom_sites_solution_secondary difmap
_audit_creation_method SHELXL-97
_cell_angle_alpha 90.00
_cell_angle_beta 91.0190(10)
_cell_angle_gamma 90.00
_cell_formula_units_Z 4
_cell_length_a 6.5284(5)
_cell_length_b 29.274(2)
_cell_length_c 11.3182(8)
_cell_measurement_reflns_used 3895
_cell_measurement_temperature 115(2)
_cell_measurement_theta_max 27.87
_cell_measurement_theta_min 1.39
_cell_volume 2162.7(3)
_computing_structure_refinement 'SHELXL-97 (Sheldrick, 2008)'
_computing_structure_solution 'SHELXS-97 (Sheldrick, 2008)'
_diffrn_ambient_temperature 115(2)
_diffrn_measured_fraction_theta_full 0.962
_diffrn_measured_fraction_theta_max 0.962
_diffrn_measurement_device_type 'Bruker APEX'
_diffrn_measurement_method \w-scans
_diffrn_radiation_monochromator graphite
_diffrn_radiation_source 'fine-focus sealed tube'
_diffrn_radiation_type MoK\a
_diffrn_radiation_wavelength 0.71073
_diffrn_reflns_av_R_equivalents 0.0544
_diffrn_reflns_av_sigmaI/netI 0.0571
_diffrn_reflns_limit_h_max 8
_diffrn_reflns_limit_h_min -8
_diffrn_reflns_limit_k_max 37
_diffrn_reflns_limit_k_min -37
_diffrn_reflns_limit_l_max 14
_diffrn_reflns_limit_l_min -14
_diffrn_reflns_number 18921
_diffrn_reflns_theta_full 27.87
_diffrn_reflns_theta_max 27.87
_diffrn_reflns_theta_min 1.39
_exptl_absorpt_coefficient_mu 0.143
_exptl_absorpt_correction_T_max 0.9929
_exptl_absorpt_correction_T_min 0.9452
_exptl_absorpt_correction_type empirical
_exptl_absorpt_process_details 'Bruker SADABS'
_exptl_crystal_colour red
_exptl_crystal_density_diffrn 1.304
_exptl_crystal_density_method 'not measured'
_exptl_crystal_description plate
_exptl_crystal_F_000 904
_exptl_crystal_size_max 0.40
_exptl_crystal_size_mid 0.40
_exptl_crystal_size_min 0.05
_refine_diff_density_max 0.527
_refine_diff_density_min -0.530
_refine_diff_density_rms 0.056
_refine_ls_extinction_method none
_refine_ls_goodness_of_fit_ref 1.089
_refine_ls_hydrogen_treatment constr
_refine_ls_matrix_type full
_refine_ls_number_parameters 286
_refine_ls_number_reflns 4970
_refine_ls_number_restraints 1
_refine_ls_restrained_S_all 1.089
_refine_ls_R_factor_all 0.0857
_refine_ls_R_factor_gt 0.0639
_refine_ls_shift/su_max 0.006
_refine_ls_shift/su_mean 0.000
_refine_ls_structure_factor_coef Fsqd
_refine_ls_weighting_details 'calc w=1/[\s^2^(Fo^2^)+(0.0431P)^2^+1.6766P] where P=(Fo^2^+2Fc^2^)/3'
_refine_ls_weighting_scheme calc
_refine_ls_wR_factor_gt 0.1277
_refine_ls_wR_factor_ref 0.1368
_reflns_number_gt 3895
_reflns_number_total 4970
_reflns_threshold_expression >2\s(I)
_cod_data_source_file c3ce41432a.txt
_cod_data_source_block imai102_3
_cod_original_sg_symbol_H-M P21/n
_cod_original_formula_sum 'C27.50 H28.50 Cl0.50 O3'
_cod_database_code 7213551

loop_
_symmetry_equiv_pos_as_xyz
'x, y, z'
'-x+1/2, y+1/2, -z+1/2'
'-x, -y, -z'
'x-1/2, -y-1/2, z-1/2'

loop_
_atom_site_label
_atom_site_type_symbol
_atom_site_fract_x
_atom_site_fract_y
_atom_site_fract_z
_atom_site_U_iso_or_equiv
_atom_site_adp_type
_atom_site_occupancy
_atom_site_symmetry_multiplicity
_atom_site_calc_flag
_atom_site_refinement_flags
C1 C 0.2254(3) 0.05436(7) 0.36462(18) 0.0163(4) Uani 1 1 d .
C2 C 0.0857(3) 0.02889(7) 0.29687(19) 0.0185(5) Uani 1 1 d .
H2 H -0.0503 0.0399 0.2866 0.022 Uiso 1 1 calc R
C3 C 0.1402(3) -0.01195(7) 0.24431(19) 0.0185(5) Uani 1 1 d .
H3 H 0.0416 -0.0287 0.1993 0.022 Uiso 1 1 calc R
C4 C 0.3391(3) -0.02847(7) 0.25730(18) 0.0177(4) Uani 1 1 d .
C5 C 0.4818(3) -0.00332(7) 0.32120(19) 0.0202(5) Uani 1 1 d .
H5 H 0.6189 -0.0139 0.3290 0.024 Uiso 1 1 calc R
C6 C 0.4247(3) 0.03742(7) 0.37409(19) 0.0196(5) Uani 1 1 d .
H6 H 0.5244 0.0543 0.4180 0.024 Uiso 1 1 calc R
C7 C 0.1507(3) 0.09618(7) 0.43276(19) 0.0174(4) Uani 1 1 d .
C8 C 0.0035(4) 0.07815(8) 0.5273(2) 0.0224(5) Uani 1 1 d .
H8A H -0.1196 0.0656 0.4886 0.034 Uiso 1 1 calc R
H8B H -0.0352 0.1032 0.5797 0.034 Uiso 1 1 calc R
H8C H 0.0719 0.0541 0.5737 0.034 Uiso 1 1 calc R
C9 C 0.3272(4) 0.12076(7) 0.4985(2) 0.0237(5) Uani 1 1 d .
H9A H 0.3934 0.0996 0.5543 0.035 Uiso 1 1 calc R
H9B H 0.2729 0.1470 0.5418 0.035 Uiso 1 1 calc R
H9C H 0.4276 0.1314 0.4414 0.035 Uiso 1 1 calc R
C10 C 0.0466(3) 0.13101(7) 0.34959(18) 0.0160(4) Uani 1 1 d .
C11 C 0.1391(3) 0.14349(7) 0.24464(19) 0.0196(5) Uani 1 1 d .
H11 H 0.2632 0.1290 0.2231 0.024 Uiso 1 1 calc R
C12 C 0.0546(3) 0.17660(7) 0.17059(19) 0.0194(5) Uani 1 1 d .
H12 H 0.1221 0.1842 0.0996 0.023 Uiso 1 1 calc R
C13 C -0.1268(3) 0.19888(7) 0.19817(18) 0.0154(4) Uani 1 1 d .
C14 C -0.2194(3) 0.18624(7) 0.30299(19) 0.0198(5) Uani 1 1 d .
H14 H -0.3440 0.2005 0.3244 0.024 Uiso 1 1 calc R
C15 C -0.1339(3) 0.15318(7) 0.37731(19) 0.0200(5) Uani 1 1 d .
H15 H -0.2007 0.1457 0.4486 0.024 Uiso 1 1 calc R
C16 C -0.2311(3) 0.23391(7) 0.11535(19) 0.0163(4) Uani 1 1 d .
C17 C -0.3968(3) 0.20840(7) 0.0426(2) 0.0214(5) Uani 1 1 d .
H17A H -0.3328 0.1840 -0.0031 0.032 Uiso 1 1 calc R
H17B H -0.4659 0.2298 -0.0113 0.032 Uiso 1 1 calc R
H17C H -0.4971 0.1951 0.0961 0.032 Uiso 1 1 calc R
C18 C -0.0812(3) 0.25459(7) 0.02655(19) 0.0207(5) Uani 1 1 d .
H18A H 0.0282 0.2709 0.0695 0.031 Uiso 1 1 calc R
H18B H -0.1548 0.2760 -0.0256 0.031 Uiso 1 1 calc R
H18C H -0.0214 0.2301 -0.0208 0.031 Uiso 1 1 calc R
C19 C -0.3218(3) 0.27311(7) 0.18767(18) 0.0160(4) Uani 1 1 d .
C20 C -0.1948(3) 0.29778(7) 0.26532(18) 0.0164(4) Uani 1 1 d .
H20 H -0.0556 0.2888 0.2748 0.020 Uiso 1 1 calc R
C21 C -0.2655(3) 0.33477(7) 0.32878(19) 0.0177(4) Uani 1 1 d .
H21 H -0.1756 0.3512 0.3803 0.021 Uiso 1 1 calc R
C22 C -0.4688(3) 0.34762(7) 0.31631(18) 0.0173(4) Uani 1 1 d .
C23 C -0.5986(3) 0.32398(7) 0.2406(2) 0.0197(5) Uani 1 1 d .
H23 H -0.7379 0.3330 0.2318 0.024 Uiso 1 1 calc R
C24 C -0.5247(3) 0.28698(7) 0.17731(19) 0.0187(5) Uani 1 1 d .
H24 H -0.6152 0.2708 0.1257 0.022 Uiso 1 1 calc R
O4 O 0.4004(2) -0.06889(5) 0.20841(14) 0.0223(4) Uani 1 1 d .
H4 H 0.2976 -0.0830 0.1818 0.033 Uiso 1 1 calc R
O22 O -0.5505(2) 0.38396(5) 0.37770(14) 0.0236(4) Uani 1 1 d .
H22 H -0.4597 0.3954 0.4220 0.035 Uiso 1 1 calc R
C31 C -0.3650(3) -0.03845(7) -0.00982(19) 0.0203(5) Uani 1 1 d .
C32 C -0.2945(3) 0.00521(7) 0.03987(19) 0.0201(5) Uani 1 1 d .
H32 H -0.1550 0.0081 0.0641 0.024 Uiso 1 1 calc R
C33 C -0.4181(3) 0.04100(7) 0.05245(18) 0.0188(5) Uani 1 1 d D
O31 O -0.2522(3) -0.07169(5) -0.01459(14) 0.0267(4) Uani 1 1 d .
Cl33 Cl -0.3438(2) 0.09045(5) 0.11437(15) 0.0207(3) Uiso 0.50 1 d P
C33M C -0.352(2) 0.0872(4) 0.1044(13) 0.099(6) Uiso 0.50 1 d PD
H33A H -0.4204 0.0922 0.1796 0.149 Uiso 0.50 1 calc PR
H33B H -0.3897 0.1117 0.0490 0.149 Uiso 0.50 1 calc PR
H33C H -0.2031 0.0874 0.1176 0.149 Uiso 0.50 1 calc PR

loop_
_atom_site_aniso_label
_atom_site_aniso_U_11
_atom_site_aniso_U_22
_atom_site_aniso_U_33
_atom_site_aniso_U_23
_atom_site_aniso_U_13
_atom_site_aniso_U_12
C1 0.0200(11) 0.0137(10) 0.0153(10) 0.0037(8) 0.0023(8) -0.0008(8)
C2 0.0150(10) 0.0163(10) 0.0242(12) 0.0030(9) 0.0006(9) 0.0013(8)
C3 0.0209(11) 0.0170(11) 0.0177(11) 0.0022(8) -0.0017(8) -0.0015(8)
C4 0.0238(11) 0.0128(10) 0.0166(11) 0.0045(8) 0.0049(8) 0.0015(8)
C5 0.0163(11) 0.0220(11) 0.0222(12) 0.0025(9) 0.0007(9) 0.0032(9)
C6 0.0187(11) 0.0202(11) 0.0199(11) 0.0013(9) -0.0017(9) -0.0020(9)
C7 0.0204(11) 0.0149(10) 0.0169(11) 0.0012(8) 0.0012(8) 0.0004(8)
C8 0.0278(12) 0.0203(11) 0.0195(11) 0.0031(9) 0.0057(9) 0.0050(9)
C9 0.0282(12) 0.0179(11) 0.0247(12) -0.0014(9) -0.0046(10) 0.0022(9)
C10 0.0171(10) 0.0129(10) 0.0180(11) 0.0009(8) -0.0009(8) -0.0017(8)
C11 0.0165(11) 0.0203(11) 0.0223(12) -0.0008(9) 0.0055(9) 0.0028(8)
C12 0.0204(11) 0.0199(11) 0.0181(11) 0.0028(8) 0.0065(9) -0.0002(9)
C13 0.0177(10) 0.0118(10) 0.0166(10) -0.0009(8) -0.0001(8) -0.0018(8)
C14 0.0188(11) 0.0186(11) 0.0223(12) 0.0017(9) 0.0053(9) 0.0033(9)
C15 0.0241(11) 0.0191(11) 0.0171(11) 0.0035(8) 0.0057(9) 0.0004(9)
C16 0.0157(10) 0.0160(10) 0.0173(11) 0.0007(8) 0.0002(8) -0.0010(8)
C17 0.0231(12) 0.0183(11) 0.0225(12) -0.0034(9) -0.0035(9) 0.0012(9)
C18 0.0263(12) 0.0167(11) 0.0192(11) 0.0019(8) 0.0032(9) 0.0028(9)
C19 0.0196(11) 0.0130(10) 0.0153(10) 0.0038(8) 0.0000(8) -0.0015(8)
C20 0.0153(10) 0.0152(10) 0.0188(11) 0.0037(8) -0.0016(8) 0.0013(8)
C21 0.0204(11) 0.0154(10) 0.0171(11) 0.0001(8) -0.0015(8) -0.0036(8)
C22 0.0239(11) 0.0121(10) 0.0161(11) 0.0018(8) 0.0052(8) 0.0018(8)
C23 0.0156(10) 0.0185(11) 0.0249(12) 0.0031(9) 0.0007(9) 0.0031(8)
C24 0.0168(11) 0.0174(11) 0.0220(11) 0.0002(9) -0.0011(8) -0.0020(8)
O4 0.0245(8) 0.0177(8) 0.0247(9) -0.0006(6) 0.0026(7) 0.0026(6)
O22 0.0251(9) 0.0185(8) 0.0272(9) -0.0050(6) 0.0006(7) 0.0039(6)
C31 0.0265(12) 0.0205(11) 0.0142(11) 0.0040(8) 0.0040(9) 0.0049(9)
C32 0.0185(11) 0.0237(12) 0.0183(11) 0.0032(9) 0.0006(8) 0.0005(9)
C33 0.0260(12) 0.0165(11) 0.0141(11) 0.0015(8) 0.0021(9) -0.0021(9)
O31 0.0316(9) 0.0218(8) 0.0270(9) 0.0031(7) 0.0044(7) 0.0090(7)

loop_
_atom_type_symbol
_atom_type_description
_atom_type_scat_dispersion_real
_atom_type_scat_dispersion_imag
_atom_type_scat_source
C C 0.0033 0.0016 'International Tables Vol C Tables 4.2.6.8 and 6.1.1.4'
H H 0.0000 0.0000 'International Tables Vol C Tables 4.2.6.8 and 6.1.1.4'
O O 0.0106 0.0060 'International Tables Vol C Tables 4.2.6.8 and 6.1.1.4'
Cl Cl 0.1484 0.1585 'International Tables Vol C Tables 4.2.6.8 and 6.1.1.4'

loop_
_geom_angle_atom_site_label_1
_geom_angle_atom_site_label_2
_geom_angle_atom_site_label_3
_geom_angle
_geom_angle_site_symmetry_1
_geom_angle_site_symmetry_3
C6 C1 C2 116.84(19) . .
C6 C1 C7 123.39(18) . .
C2 C1 C7 119.53(18) . .
C3 C2 C1 121.80(19) . .
C2 C3 C4 120.07(19) . .
O4 C4 C5 118.23(19) . .
O4 C4 C3 122.47(19) . .
C5 C4 C3 119.30(19) . .
C4 C5 C6 120.01(19) . .
C5 C6 C1 121.9(2) . .
C1 C7 C10 111.28(17) . .
C1 C7 C9 112.02(17) . .
C10 C7 C9 107.76(17) . .
C1 C7 C8 106.46(17) . .
C10 C7 C8 112.18(17) . .
C9 C7 C8 107.12(18) . .
C15 C10 C11 117.00(19) . .
C15 C10 C7 122.68(19) . .
C11 C10 C7 120.21(19) . .
C12 C11 C10 121.6(2) . .
C11 C12 C13 121.5(2) . .
C14 C13 C12 116.81(19) . .
C14 C13 C16 120.13(19) . .
C12 C13 C16 122.97(19) . .
C13 C14 C15 121.6(2) . .
C10 C15 C14 121.5(2) . .
C19 C16 C18 108.07(17) . .
C19 C16 C13 110.12(17) . .
C18 C16 C13 112.34(17) . .
C19 C16 C17 111.91(17) . .
C18 C16 C17 106.88(17) . .
C13 C16 C17 107.51(16) . .
C24 C19 C20 117.14(19) . .
C24 C19 C16 123.40(18) . .
C20 C19 C16 119.41(18) . .
C21 C20 C19 122.07(19) . .
C20 C21 C22 119.21(19) . .
C23 C22 O22 117.35(19) . .
C23 C22 C21 120.27(19) . .
O22 C22 C21 122.38(19) . .
C22 C23 C24 119.71(19) . .
C19 C24 C23 121.59(19) . .
O31 C31 C32 121.7(2) . .
O31 C31 C33 121.0(2) . 3_455
C32 C31 C33 117.23(19) . 3_455
C33 C32 C31 122.7(2) . .
C32 C33 C31 120.0(2) . 3_455
C32 C33 C33M 124.6(6) . .
C31 C33 C33M 115.4(6) 3_455 .
C32 C33 Cl33 123.55(18) . .
C31 C33 Cl33 116.44(17) 3_455 .
C33M C33 Cl33 2.3(6) . .

loop_
_geom_bond_atom_site_label_1
_geom_bond_atom_site_label_2
_geom_bond_distance
_geom_bond_site_symmetry_2
C1 C6 1.395(3) .
C1 C2 1.396(3) .
C1 C7 1.531(3) .
C2 C3 1.385(3) .
C3 C4 1.391(3) .
C4 O4 1.369(2) .
C4 C5 1.381(3) .
C5 C6 1.388(3) .
C7 C10 1.538(3) .
C7 C9 1.539(3) .
C7 C8 1.544(3) .
C10 C15 1.386(3) .
C10 C11 1.391(3) .
C11 C12 1.389(3) .
C12 C13 1.392(3) .
C13 C14 1.391(3) .
C13 C16 1.540(3) .
C14 C15 1.393(3) .
C16 C19 1.534(3) .
C16 C18 1.539(3) .
C16 C17 1.541(3) .
C19 C24 1.388(3) .
C19 C20 1.398(3) .
C20 C21 1.383(3) .
C21 C22 1.384(3) .
C22 C23 1.380(3) .
C22 O22 1.383(2) .
C23 C24 1.390(3) .
C31 O31 1.222(3) .
C31 C32 1.467(3) .
C31 C33 1.490(3) 3_455
C32 C33 1.332(3) .
C33 C31 1.490(3) 3_455
C33 C33M 1.535(8) .
C33 Cl33 1.676(3) .
